data_4020752
loop_
_publ_author_name
'Kazuo Takimiya'
'Yasushi Konda'
'Hideaki Ebata'
'Naoto Niihara'
'Tetsuo Otsubo'

_publ_section_title
;
 Facile Synthesis, Structure, and Properties of
 Benzo[1,2-b:4,5-b']dichalcogenophenes
;
_journal_name_full 'Journal of Organic Chemistry'
_journal_page_first 10569
_journal_page_last 10571
_journal_paper_doi 10.1021/jo051812m
_journal_volume 70
_journal_year 2005
_chemical_formula_moiety 'C10 H6 Se2 '
_chemical_formula_sum 'C10 H6 Se2'
_chemical_formula_weight 284.08
_chemical_melting_point 256.0(10)
_space_group_IT_number 2
_space_group_name_Hall '-P 1'
_space_group_name_H-M_alt 'P -1'
_symmetry_cell_setting triclinic
_symmetry_Int_Tables_number 2
_symmetry_space_group_name_Hall '-P 1'
_symmetry_space_group_name_H-M 'P -1'
_cell_angle_alpha 97.41(1)
_cell_angle_beta 101.48(1)
_cell_angle_gamma 91.567(9)
_cell_formula_units_Z 2
_cell_length_a 5.7985(6)
_cell_length_b 7.9434(8)
_cell_length_c 9.864(1)
_cell_measurement_temperature 298.2
_cell_volume 440.87(9)
_exptl_crystal_density_diffrn 2.140
_cod_depositor_comments
;
The following automatic conversions were performed:

'_chemical_melting_point' value '255-257' was changed to '256.0(10)'
- the average value was taken and precision was estimated.

Automatic conversion script
Id: cif_fix_values 1646 2011-03-28 12:23:43Z adriana 
;
_cod_original_formula_sum 'C10 H6 Se2 '
_cod_database_code 4020752

loop_
_symmetry_equiv_pos_site_id
_symmetry_equiv_pos_as_xyz
1 +X,+Y,+Z
2 -X,-Y,-Z

loop_
_atom_site_label
_atom_site_type_symbol
_atom_site_fract_x
_atom_site_fract_y
_atom_site_fract_z
_atom_site_U_iso_or_equiv
_atom_site_adp_type
_atom_site_occupancy
_atom_site_calc_flag
_atom_site_refinement_flags
_atom_site_disorder_assembly
_atom_site_disorder_group
Se(1) Se 0.3256(1) 0.31683(9) 0.68077(7) 0.0635(3) Uani 1.00 d . . .
Se(2) Se 0.1919(1) 0.04199(7) 0.33641(6) 0.0488(3) Uani 1.00 d . . .
C(1) C 0.626(2) 0.426(1) 0.6649(9) 0.085(3) Uani 1.00 d . . .
C(2) C 0.7335(8) 0.5021(6) 0.7607(7) 0.043(1) Uani 1.00 d . . .
C(3) C 0.6271(8) 0.5109(6) 0.8947(6) 0.038(1) Uani 1.00 d . . .
C(4) C 0.4081(9) 0.4169(6) 0.8685(6) 0.038(1) Uani 1.00 d . . .
C(5) C 0.2806(8) 0.4054(6) 0.9721(6) 0.042(1) Uani 1.00 d . . .
C(6) C -0.090(1) 0.1504(7) 0.3394(6) 0.050(1) Uani 1.00 d . . .
C(7) C -0.2222(10) 0.1592(6) 0.2127(6) 0.045(1) Uani 1.00 d . . .
C(8) C -0.1230(8) 0.0804(5) 0.0971(5) 0.0348(9) Uani 1.00 d . . .
C(9) C 0.0991(8) 0.0114(6) 0.1404(5) 0.0361(9) Uani 1.00 d . . .
C(10) C 0.2215(8) -0.0687(6) 0.0445(5) 0.0363(10) Uani 1.00 d . . .
H(1) H 0.6790 0.4150 0.5785 0.1027 Uiso 1.00 calc . . .
H(2) H 0.8809 0.5594 0.7615 0.0508 Uiso 1.00 calc . . .
H(3) H 0.1344 0.3413 0.9518 0.0507 Uiso 1.00 calc . . .
H(4) H -0.1351 0.1969 0.4238 0.0602 Uiso 1.00 calc . . .
H(5) H -0.3685 0.2130 0.1987 0.0548 Uiso 1.00 calc . . .
H(6) H 0.3712 -0.1135 0.0755 0.0507 Uiso 1.00 calc . . .

loop_
_atom_site_aniso_label
_atom_site_aniso_U_11
_atom_site_aniso_U_22
_atom_site_aniso_U_33
_atom_site_aniso_U_12
_atom_site_aniso_U_13
_atom_site_aniso_U_23
Se(1) 0.0628(5) 0.0661(5) 0.0524(4) 0.0003(3) -0.0008(3) -0.0057(3)
Se(2) 0.0493(4) 0.0582(4) 0.0376(4) 0.0048(3) 0.0041(3) 0.0081(3)
C(1) 0.109(7) 0.100(6) 0.082(5) 0.067(6) 0.068(5) 0.055(5)
C(2) 0.025(2) 0.036(2) 0.068(4) -0.001(2) 0.005(2) 0.019(2)
C(3) 0.031(2) 0.033(2) 0.048(3) 0.001(2) 0.002(2) 0.009(2)
C(4) 0.036(2) 0.033(2) 0.042(3) 0.002(2) 0.003(2) 0.003(2)
C(5) 0.029(2) 0.036(2) 0.060(3) -0.004(2) 0.001(2) 0.009(2)
C(6) 0.054(3) 0.053(3) 0.049(3) 0.005(2) 0.020(3) 0.006(2)
C(7) 0.043(3) 0.040(2) 0.053(3) 0.006(2) 0.015(2) 0.004(2)
C(8) 0.031(2) 0.031(2) 0.041(3) -0.002(2) 0.008(2) 0.004(2)
C(9) 0.033(2) 0.038(2) 0.037(2) -0.004(2) 0.004(2) 0.007(2)
C(10) 0.029(2) 0.036(2) 0.045(3) 0.005(2) 0.007(2) 0.009(2)

loop_
_geom_bond_atom_site_label_1
_geom_bond_atom_site_label_2
_geom_bond_distance
_geom_bond_site_symmetry_1
_geom_bond_site_symmetry_2
_geom_bond_publ_flag
Se(1) C(1) 1.97(1) . . yes
Se(1) C(4) 1.881(5) . . yes
Se(2) C(6) 1.871(6) . . yes
Se(2) C(9) 1.883(5) . . yes
C(1) C(2) 1.118(10) . . yes
C(1) H(1) 0.957 . . no
C(2) C(3) 1.560(9) . . yes
C(2) H(2) 0.955 . . no
C(3) C(4) 1.416(7) . . yes
C(3) C(5) 1.390(7) . 2_667 yes
C(4) C(5) 1.385(9) . . yes
C(5) H(3) 0.949 . . no
C(6) C(7) 1.342(8) . . yes
C(6) H(4) 0.955 . . no
C(7) C(8) 1.456(8) . . yes
C(7) H(5) 0.954 . . no
C(8) C(9) 1.422(7) . . yes
C(8) C(10) 1.390(7) . 2_555 yes
C(9) C(10) 1.392(7) . . yes
C(10) H(6) 0.955 . . no
